data_2001089
loop_
_publ_author_name
'Alcock, N. W.'
'Berry, A.'
'Moore, P.'

_publ_section_title
;
 Structure of a complex of 1,4,8,11-tetraazacyclotetradecane (cyclam)
 with zinc(II) chloride
;
_journal_issue 1
_journal_name_full 'Acta Crystallographica Section C'
_journal_page_first 16
_journal_page_last 19
_journal_paper_doi 10.1107/S0108270191008454
_journal_volume 48
_journal_year 1992
_chemical_formula_moiety 'C20 H48 Cl2 N8 Zn2,0.5(H2 O1),Cl4 Zn1'
_chemical_formula_sum 'C20 H49 Cl6 N8 O0.5 Zn3'
_chemical_formula_weight 818.5
_symmetry_cell_setting tetragonal
_symmetry_space_group_name_Hall 'I -4 2bw'
_symmetry_space_group_name_H-M 'I -4 2 d'
_cell_angle_alpha 90
_cell_angle_beta 90
_cell_angle_gamma 90
_cell_formula_units_Z 4
_cell_length_a 17.950(5)
_cell_length_b 17.950
_cell_length_c 10.907(2)
_cell_volume 3514.3(12)
_diffrn_radiation_type Mo
_diffrn_radiation_wavelength 0.71069
_exptl_absorpt_coefficient_mu 2.57
_exptl_crystal_density_diffrn 1.55
_exptl_crystal_density_meas 1.52
_cod_data_source_file mu0269.cif
_cod_data_source_block mu0269a
_cod_original_cell_volume 3514.0(10)
_cod_database_code 2001089

loop_
_atom_site_label
_atom_site_fract_x
_atom_site_fract_y
_atom_site_fract_z
_atom_site_U_iso_or_equiv
Zn(1) .7500 .7467(2) .3750 .096(2)
Cl(1) .7562(4) .7500 .6250 .049(2)
Zn(2) .5000 .5000 .5000 .0300(10)
Cl(2) .5718(2) .5765(2) .6192(4) .0430(10)
O(1) .5000 .5000 .0 .19(2)
C(1) .7901(10) .5929(9) .3996(15) .043(6)
N(2) .8270(7) .6613(7) .3663(11) .038(4)
C(3) .8960(11) .6738(12) .4221(15) .056(7)
C(4) .9351(9) .7426(15) .367(2) .085(10)
C(5) .9028(12) .8145(11) .4146(16) .056(7)
N(6) .8281(8) .8343(7) .3567(14) .046(5)
C(7) .7899(13) .9000(10) .394(3) .088(11)
H(1A) .7882 .5890 .4873 ?
H(1B) .8176 .5512 .3683 ?
H(2A) .8383 .6564 .2863 ?
H(3A) .9268 .6302 .4171 ?
H(3B) .8872 .6847 .5070 ?
H(4A) .9272 .7408 .2799 ?
H(4B) .9877 .7409 .3823 ?
H(5A) .9374 .8547 .4029 ?
H(5B) .8953 .8084 .5011 ?
H(6A) .8369 .8396 .2759 ?
H(7A) .8149 .9435 .3632 ?
H(7B) .7904 .9022 .4816 ?

loop_
_geom_bond_atom_site_label_1
_geom_bond_atom_site_label_2
_geom_bond_distance
Zn(1) Cl(1) 2.730(4)
Zn(1) N(6) 2.117(14)
Zn(1) N(2A) 2.066(14)
Cl(1) Zn(1A) 2.730(4)
Zn(2) Cl(2A) 2.288(5)
Zn(2) Cl(2C) 2.288(5)
C(1) C(1A) 1.54(4)
C(3) C(4) 1.54(3)
C(5) N(6) 1.53(3)
C(7) C(7A) 1.49(5)
Zn(1) N(2) 2.066(14)
Zn(1) Cl(1A) 2.730(4)
Zn(1) N(6A) 2.117(14)
Zn(2) Cl(2) 2.288(5)
Zn(2) Cl(2B) 2.288(5)
C(1) N(2) 1.44(2)
N(2) C(3) 1.40(2)
C(4) C(5) 1.51(3)
N(6) C(7) 1.42(2)
